data_7104308
loop_
_publ_author_name
'Tzadka Bukhaltsev, Ella'
'Goldberg, Israel'
'Vigalok, Arkadi'

_publ_section_title
;
 Entry to new N,O-ligands from oxygen-depleted calixarenes.
;
_journal_issue 15
_journal_name_full 'Chemical communications (Cambridge, England)'
_journal_page_first 2041
_journal_page_last 2043
_journal_paper_doi 10.1039/b816343j
_journal_volume 34
_journal_year 2009
_chemical_formula_moiety 'C62 H70 N6 O2'
_chemical_formula_sum 'C62 H70 N6 O2'
_chemical_formula_weight 931.24
_chemical_name_systematic
;
?
;
_space_group_IT_number 14
_symmetry_cell_setting monoclinic
_symmetry_space_group_name_Hall '-P 2ybc'
_symmetry_space_group_name_H-M 'P 1 21/c 1'
_atom_sites_solution_hydrogens geom
_atom_sites_solution_primary direct
_atom_sites_solution_secondary difmap
_audit_creation_method SHELXL-97
_cell_angle_alpha 90.00
_cell_angle_beta 98.280(2)
_cell_angle_gamma 90.00
_cell_formula_units_Z 4
_cell_length_a 11.6844(5)
_cell_length_b 41.4198(15)
_cell_length_c 10.9193(4)
_cell_measurement_reflns_used 5570
_cell_measurement_temperature 110(2)
_cell_measurement_theta_max 25.06
_cell_measurement_theta_min 1.41
_cell_volume 5229.5(4)
_computing_cell_refinement Denzo
_computing_data_collection 'Collect, Nonius B.V.'
_computing_data_reduction 'Denzo & Scalepack'
_computing_structure_refinement 'SHELXL-97 (Sheldrick, 1997)'
_computing_structure_solution 'SHELXS-97 (Sheldrick, 1990)'
_diffrn_ambient_temperature 110(2)
_diffrn_detector_area_resol_mean 12.8
_diffrn_measured_fraction_theta_full 0.923
_diffrn_measured_fraction_theta_max 0.923
_diffrn_measurement_device_type 'Nonius KappaCCD'
_diffrn_measurement_method '0.4 deg. \w scans'
_diffrn_radiation_monochromator graphite
_diffrn_radiation_source 'fine-focus sealed tube'
_diffrn_radiation_type MoK\a
_diffrn_radiation_wavelength 0.71073
_diffrn_reflns_av_R_equivalents 0.0720
_diffrn_reflns_av_sigmaI/netI 0.0771
_diffrn_reflns_limit_h_max 12
_diffrn_reflns_limit_h_min -12
_diffrn_reflns_limit_k_max 0
_diffrn_reflns_limit_k_min -45
_diffrn_reflns_limit_l_max 12
_diffrn_reflns_limit_l_min 0
_diffrn_reflns_number 18124
_diffrn_reflns_theta_full 23.00
_diffrn_reflns_theta_max 23.00
_diffrn_reflns_theta_min 1.95
_diffrn_standards_number 0
_exptl_absorpt_coefficient_mu 0.072
_exptl_absorpt_correction_type none
_exptl_crystal_colour colorless
_exptl_crystal_density_diffrn 1.183
_exptl_crystal_density_method 'not measured'
_exptl_crystal_description plates
_exptl_crystal_F_000 2000
_exptl_crystal_size_max 0.60
_exptl_crystal_size_mid 0.30
_exptl_crystal_size_min 0.03
_refine_diff_density_max 0.292
_refine_diff_density_min -0.287
_refine_diff_density_rms 0.053
_refine_ls_extinction_method none
_refine_ls_goodness_of_fit_ref 1.036
_refine_ls_hydrogen_treatment constr
_refine_ls_matrix_type full
_refine_ls_number_parameters 643
_refine_ls_number_reflns 6705
_refine_ls_number_restraints 0
_refine_ls_restrained_S_all 1.036
_refine_ls_R_factor_all 0.1232
_refine_ls_R_factor_gt 0.0771
_refine_ls_shift/su_max 0.000
_refine_ls_shift/su_mean 0.000
_refine_ls_structure_factor_coef Fsqd
_refine_ls_weighting_details 'calc w=1/[\s^2^(Fo^2^)+(0.0754P)^2^+7.9388P] where P=(Fo^2^+2Fc^2^)/3'
_refine_ls_weighting_scheme calc
_refine_ls_wR_factor_gt 0.1661
_refine_ls_wR_factor_ref 0.1923
_reflns_number_gt 4505
_reflns_number_total 6705
_reflns_threshold_expression >2sigma(I)
_cod_data_source_file b816343j.txt
_cod_data_source_block ar26
_cod_original_sg_symbol_H-M 'P 21/c'
_cod_database_code 7104308

loop_
_symmetry_equiv_pos_as_xyz
'x, y, z'
'-x, y+1/2, -z+1/2'
'-x, -y, -z'
'x, -y-1/2, z-1/2'

loop_
_atom_site_label
_atom_site_type_symbol
_atom_site_fract_x
_atom_site_fract_y
_atom_site_fract_z
_atom_site_U_iso_or_equiv
_atom_site_adp_type
_atom_site_occupancy
_atom_site_symmetry_multiplicity
_atom_site_calc_flag
_atom_site_refinement_flags
_atom_site_disorder_assembly
_atom_site_disorder_group
C1 C 1.1159(4) 0.15454(10) 0.3867(4) 0.0327(11) Uani 1 1 d . . .
H1A H 1.1042 0.1774 0.3619 0.039 Uiso 1 1 calc R . .
H1B H 1.1988 0.1514 0.4187 0.039 Uiso 1 1 calc R . .
C2 C 1.0808(4) 0.13274(10) 0.2759(4) 0.0300(11) Uani 1 1 d . . .
C3 C 1.1455(4) 0.10546(10) 0.2579(4) 0.0348(11) Uani 1 1 d . . .
H3 H 1.2179 0.1027 0.3090 0.042 Uiso 1 1 calc R . .
C4 C 1.1104(4) 0.08192(10) 0.1692(4) 0.0331(11) Uani 1 1 d . . .
C5 C 1.0067(4) 0.08817(10) 0.0918(4) 0.0336(11) Uani 1 1 d . . .
H5 H 0.9807 0.0730 0.0287 0.040 Uiso 1 1 calc R . .
C6 C 0.9403(4) 0.11522(10) 0.1024(4) 0.0306(11) Uani 1 1 d . . .
C7 C 0.9766(4) 0.13732(10) 0.1962(4) 0.0310(11) Uani 1 1 d . . .
C8 C 0.8247(4) 0.12098(10) 0.0223(4) 0.0302(11) Uani 1 1 d . . .
H8A H 0.8194 0.1077 -0.0538 0.036 Uiso 1 1 calc R . .
H8B H 0.8177 0.1440 -0.0022 0.036 Uiso 1 1 calc R . .
C9 C 0.7270(4) 0.11191(10) 0.0950(4) 0.0303(11) Uani 1 1 d . . .
C10 C 0.7210(4) 0.07980(10) 0.1289(4) 0.0317(11) Uani 1 1 d . . .
H10 H 0.7697 0.0647 0.0962 0.038 Uiso 1 1 calc R . .
C11 C 0.6462(4) 0.06860(11) 0.2095(4) 0.0337(11) Uani 1 1 d . . .
C12 C 0.5776(4) 0.09173(11) 0.2550(4) 0.0327(11) Uani 1 1 d . . .
H12 H 0.5273 0.0851 0.3112 0.039 Uiso 1 1 calc R . .
C13 C 0.5788(4) 0.12422(10) 0.2223(4) 0.0294(11) Uani 1 1 d . . .
C14 C 0.6517(4) 0.13441(10) 0.1372(4) 0.0302(11) Uani 1 1 d . . .
C15 C 0.5027(4) 0.14677(11) 0.2870(4) 0.0333(11) Uani 1 1 d . . .
H15A H 0.5087 0.1691 0.2558 0.040 Uiso 1 1 calc R . .
H15B H 0.4209 0.1399 0.2682 0.040 Uiso 1 1 calc R . .
C16 C 0.5407(4) 0.14609(10) 0.4258(4) 0.0300(11) Uani 1 1 d . . .
C17 C 0.4868(4) 0.12483(10) 0.4986(4) 0.0332(11) Uani 1 1 d . . .
H17 H 0.4194 0.1138 0.4616 0.040 Uiso 1 1 calc R . .
C18 C 0.5274(4) 0.11903(11) 0.6236(4) 0.0350(11) Uani 1 1 d . . .
C19 C 0.6254(4) 0.13629(10) 0.6739(4) 0.0341(11) Uani 1 1 d . . .
H19 H 0.6554 0.1328 0.7585 0.041 Uiso 1 1 calc R . .
C20 C 0.6809(4) 0.15810(10) 0.6075(4) 0.0298(11) Uani 1 1 d . . .
C21 C 0.6373(4) 0.16316(10) 0.4810(4) 0.0295(11) Uani 1 1 d . . .
C22 C 0.7935(4) 0.17400(10) 0.6610(4) 0.0328(11) Uani 1 1 d . . .
H22A H 0.8015 0.1739 0.7525 0.039 Uiso 1 1 calc R . .
H22B H 0.7943 0.1967 0.6327 0.039 Uiso 1 1 calc R . .
C23 C 0.8934(4) 0.15556(10) 0.6188(4) 0.0294(11) Uani 1 1 d . . .
C24 C 0.9070(4) 0.12353(10) 0.6560(4) 0.0329(11) Uani 1 1 d . . .
H24 H 0.8607 0.1158 0.7145 0.040 Uiso 1 1 calc R . .
C25 C 0.9830(4) 0.10222(10) 0.6136(4) 0.0326(11) Uani 1 1 d . . .
C26 C 1.0493(4) 0.11464(10) 0.5286(4) 0.0326(11) Uani 1 1 d . . .
H26 H 1.1025 0.1007 0.4968 0.039 Uiso 1 1 calc R . .
C27 C 1.0416(4) 0.14625(10) 0.4884(4) 0.0320(11) Uani 1 1 d . . .
C28 C 0.9643(4) 0.16759(10) 0.5345(4) 0.0288(11) Uani 1 1 d . . .
O29 O 0.9037(2) 0.16261(7) 0.2048(3) 0.0343(8) Uani 1 1 d . . .
H29 H 0.9317 0.1748 0.2631 0.051 Uiso 1 1 calc R . .
O30 O 0.6976(2) 0.18508(7) 0.4230(3) 0.0365(8) Uani 1 1 d . . .
H30 H 0.6678 0.1867 0.3485 0.055 Uiso 1 1 calc R . .
C31 C 0.6480(4) 0.16845(10) 0.0938(4) 0.0302(11) Uani 1 1 d . . .
C32 C 0.6241(4) 0.18058(11) -0.0242(4) 0.0342(11) Uani 1 1 d . . .
H32 H 0.6077 0.1686 -0.0988 0.041 Uiso 1 1 calc R . .
N33 N 0.6285(3) 0.21271(9) -0.0124(3) 0.0369(10) Uani 1 1 d . . .
N34 N 0.6530(3) 0.22150(9) 0.1081(3) 0.0392(10) Uani 1 1 d . . .
N35 N 0.6647(3) 0.19447(9) 0.1715(3) 0.0353(10) Uani 1 1 d . . .
C36 C 0.6024(4) 0.23751(11) -0.1096(4) 0.0428(13) Uani 1 1 d . . .
H36A H 0.6635 0.2376 -0.1637 0.051 Uiso 1 1 calc R . .
H36B H 0.6003 0.2591 -0.0712 0.051 Uiso 1 1 calc R . .
C37 C 0.4860(4) 0.23015(11) -0.1860(4) 0.0404(13) Uani 1 1 d . . .
C38 C 0.3833(5) 0.23514(12) -0.1380(5) 0.0503(14) Uani 1 1 d . . .
H38 H 0.3843 0.2451 -0.0595 0.060 Uiso 1 1 calc R . .
C39 C 0.2789(5) 0.22541(14) -0.2063(6) 0.0623(16) Uani 1 1 d . . .
H39 H 0.2086 0.2288 -0.1742 0.075 Uiso 1 1 calc R . .
C40 C 0.2770(5) 0.21074(13) -0.3208(6) 0.0608(17) Uani 1 1 d . . .
H40 H 0.2058 0.2038 -0.3663 0.073 Uiso 1 1 calc R . .
C41 C 0.3780(5) 0.20633(13) -0.3676(5) 0.0587(16) Uani 1 1 d . . .
H41 H 0.3766 0.1967 -0.4467 0.070 Uiso 1 1 calc R . .
C42 C 0.4818(5) 0.21573(11) -0.3013(5) 0.0488(14) Uani 1 1 d . . .
H42 H 0.5514 0.2123 -0.3349 0.059 Uiso 1 1 calc R . .
C43 C 0.9553(3) 0.20180(10) 0.4950(4) 0.0280(11) Uani 1 1 d . . .
C44 C 0.9513(4) 0.22963(10) 0.5619(4) 0.0334(11) Uani 1 1 d . . .
H44 H 0.9551 0.2315 0.6491 0.040 Uiso 1 1 calc R . .
N45 N 0.9476(3) 0.21059(8) 0.3737(3) 0.0328(9) Uani 1 1 d . . .
N46 N 0.9389(3) 0.24228(9) 0.3633(3) 0.0351(9) Uani 1 1 d . . .
N47 N 0.9411(3) 0.25379(8) 0.4783(3) 0.0322(9) Uani 1 1 d . . .
C48 C 0.9379(4) 0.28843(10) 0.4989(4) 0.0392(12) Uani 1 1 d . . .
H48A H 0.9050 0.2926 0.5761 0.047 Uiso 1 1 calc R . .
H48B H 0.8863 0.2986 0.4298 0.047 Uiso 1 1 calc R . .
C49 C 1.0557(4) 0.30380(10) 0.5091(4) 0.0347(12) Uani 1 1 d . . .
C50 C 1.1470(4) 0.29339(11) 0.5967(4) 0.0424(13) Uani 1 1 d . . .
H50 H 1.1354 0.2759 0.6500 0.051 Uiso 1 1 calc R . .
C51 C 1.2525(4) 0.30793(11) 0.6069(4) 0.0431(13) Uani 1 1 d . . .
H51 H 1.3138 0.3001 0.6661 0.052 Uiso 1 1 calc R . .
C52 C 1.2723(4) 0.33386(12) 0.5330(5) 0.0471(13) Uani 1 1 d . . .
H52 H 1.3459 0.3440 0.5413 0.057 Uiso 1 1 calc R . .
C53 C 1.1822(4) 0.34455(11) 0.4465(5) 0.0458(13) Uani 1 1 d . . .
H53 H 1.1940 0.3623 0.3948 0.055 Uiso 1 1 calc R . .
C54 C 1.0752(4) 0.32981(11) 0.4342(4) 0.0404(12) Uani 1 1 d . . .
H54 H 1.0144 0.3375 0.3741 0.048 Uiso 1 1 calc R . .
C55 C 1.1836(4) 0.05188(11) 0.1564(4) 0.0375(12) Uani 1 1 d . . .
C56 C 1.2347(5) 0.03881(12) 0.2855(4) 0.0540(15) Uani 1 1 d . . .
H56A H 1.2884 0.0547 0.3281 0.081 Uiso 1 1 calc R . .
H56B H 1.2761 0.0186 0.2760 0.081 Uiso 1 1 calc R . .
H56C H 1.1720 0.0348 0.3343 0.081 Uiso 1 1 calc R . .
C57 C 1.1129(4) 0.02425(11) 0.0900(4) 0.0453(13) Uani 1 1 d . . .
H57A H 1.0486 0.0189 0.1348 0.068 Uiso 1 1 calc R . .
H57B H 1.1626 0.0053 0.0871 0.068 Uiso 1 1 calc R . .
H57C H 1.0824 0.0309 0.0055 0.068 Uiso 1 1 calc R . .
C58 C 1.2831(4) 0.06071(12) 0.0847(4) 0.0491(14) Uani 1 1 d . . .
H58A H 1.2513 0.0686 0.0021 0.074 Uiso 1 1 calc R . .
H58B H 1.3308 0.0416 0.0769 0.074 Uiso 1 1 calc R . .
H58C H 1.3307 0.0777 0.1293 0.074 Uiso 1 1 calc R . .
C59 C 0.6488(4) 0.03287(10) 0.2453(4) 0.0383(12) Uani 1 1 d . . .
C60 C 0.5692(5) 0.02543(12) 0.3414(5) 0.0647(17) Uani 1 1 d . . .
H60A H 0.5953 0.0375 0.4175 0.097 Uiso 1 1 calc R . .
H60B H 0.5714 0.0022 0.3594 0.097 Uiso 1 1 calc R . .
H60C H 0.4899 0.0318 0.3088 0.097 Uiso 1 1 calc R . .
C61 C 0.7713(5) 0.02301(13) 0.2996(6) 0.079(2) Uani 1 1 d . . .
H61A H 0.7967 0.0358 0.3742 0.118 Uiso 1 1 calc R . .
H61B H 0.8235 0.0269 0.2385 0.118 Uiso 1 1 calc R . .
H61C H 0.7725 0.0000 0.3210 0.118 Uiso 1 1 calc R . .
C62 C 0.6111(6) 0.01254(12) 0.1321(5) 0.0691(18) Uani 1 1 d . . .
H62A H 0.6167 -0.0104 0.1546 0.104 Uiso 1 1 calc R . .
H62B H 0.6613 0.0170 0.0695 0.104 Uiso 1 1 calc R . .
H62C H 0.5309 0.0178 0.0985 0.104 Uiso 1 1 calc R . .
C63 C 0.9947(4) 0.06711(11) 0.6569(4) 0.0388(12) Uani 1 1 d . . .
C64 C 0.8808(5) 0.05455(12) 0.6898(6) 0.0695(18) Uani 1 1 d . . .
H64A H 0.8197 0.0576 0.6193 0.104 Uiso 1 1 calc R . .
H64B H 0.8610 0.0664 0.7615 0.104 Uiso 1 1 calc R . .
H64C H 0.8882 0.0315 0.7098 0.104 Uiso 1 1 calc R . .
C65 C 1.0862(5) 0.06579(13) 0.7726(4) 0.0591(16) Uani 1 1 d . . .
H65A H 1.0980 0.0433 0.7997 0.089 Uiso 1 1 calc R . .
H65B H 1.0599 0.0785 0.8389 0.089 Uiso 1 1 calc R . .
H65C H 1.1592 0.0747 0.7531 0.089 Uiso 1 1 calc R . .
C66 C 1.0336(4) 0.04520(11) 0.5585(4) 0.0485(14) Uani 1 1 d . . .
H66A H 1.0344 0.0227 0.5868 0.073 Uiso 1 1 calc R . .
H66B H 1.1115 0.0514 0.5443 0.073 Uiso 1 1 calc R . .
H66C H 0.9799 0.0473 0.4813 0.073 Uiso 1 1 calc R . .
C67 C 0.4694(4) 0.09512(12) 0.7032(4) 0.0449(13) Uani 1 1 d . . .
C68 C 0.3781(4) 0.07484(12) 0.6255(5) 0.0522(14) Uani 1 1 d . . .
H68A H 0.3463 0.0591 0.6787 0.078 Uiso 1 1 calc R . .
H68B H 0.4132 0.0634 0.5617 0.078 Uiso 1 1 calc R . .
H68C H 0.3160 0.0889 0.5861 0.078 Uiso 1 1 calc R . .
C69 C 0.4196(6) 0.11303(15) 0.8029(6) 0.091(3) Uani 1 1 d . . .
H69A H 0.3599 0.1280 0.7650 0.137 Uiso 1 1 calc R . .
H69B H 0.4811 0.1252 0.8536 0.137 Uiso 1 1 calc R . .
H69C H 0.3853 0.0976 0.8552 0.137 Uiso 1 1 calc R . .
C70 C 0.5622(5) 0.07087(15) 0.7660(6) 0.082(2) Uani 1 1 d . . .
H70A H 0.5250 0.0550 0.8139 0.124 Uiso 1 1 calc R . .
H70B H 0.6213 0.0827 0.8213 0.124 Uiso 1 1 calc R . .
H70C H 0.5984 0.0598 0.7023 0.124 Uiso 1 1 calc R . .

loop_
_atom_site_aniso_label
_atom_site_aniso_U_11
_atom_site_aniso_U_22
_atom_site_aniso_U_33
_atom_site_aniso_U_23
_atom_site_aniso_U_13
_atom_site_aniso_U_12
C1 0.030(3) 0.042(3) 0.025(3) 0.003(2) 0.001(2) -0.003(2)
C2 0.034(3) 0.036(3) 0.019(3) 0.001(2) 0.000(2) -0.004(2)
C3 0.031(3) 0.046(3) 0.025(3) -0.001(2) -0.002(2) 0.001(2)
C4 0.041(3) 0.041(3) 0.018(3) 0.002(2) 0.006(2) 0.000(2)
C5 0.044(3) 0.041(3) 0.014(3) 0.000(2) 0.001(2) -0.007(2)
C6 0.038(3) 0.037(3) 0.017(3) 0.003(2) 0.001(2) 0.001(2)
C7 0.037(3) 0.038(3) 0.019(3) 0.004(2) 0.006(2) 0.002(2)
C8 0.038(3) 0.040(3) 0.012(2) -0.003(2) 0.003(2) 0.003(2)
C9 0.035(3) 0.041(3) 0.011(2) -0.001(2) -0.010(2) 0.003(2)
C10 0.032(3) 0.039(3) 0.021(3) -0.006(2) -0.005(2) 0.002(2)
C11 0.028(3) 0.046(3) 0.024(3) -0.001(2) -0.006(2) -0.004(2)
C12 0.032(3) 0.047(3) 0.017(3) -0.002(2) -0.004(2) -0.003(2)
C13 0.031(3) 0.035(3) 0.019(3) -0.007(2) -0.008(2) 0.003(2)
C14 0.032(3) 0.040(3) 0.015(3) -0.001(2) -0.006(2) -0.001(2)
C15 0.031(3) 0.044(3) 0.023(3) -0.002(2) -0.004(2) -0.001(2)
C16 0.035(3) 0.035(3) 0.018(3) -0.007(2) -0.003(2) 0.002(2)
C17 0.031(3) 0.042(3) 0.026(3) -0.004(2) 0.002(2) -0.006(2)
C18 0.035(3) 0.047(3) 0.024(3) -0.002(2) 0.008(2) -0.003(2)
C19 0.036(3) 0.046(3) 0.019(3) -0.005(2) -0.002(2) -0.002(2)
C20 0.033(3) 0.035(3) 0.020(3) 0.000(2) 0.001(2) -0.001(2)
C21 0.033(3) 0.033(2) 0.022(3) 0.003(2) 0.005(2) 0.000(2)
C22 0.041(3) 0.037(3) 0.019(3) -0.001(2) -0.001(2) 0.001(2)
C23 0.033(3) 0.037(3) 0.015(3) -0.002(2) -0.006(2) -0.003(2)
C24 0.037(3) 0.044(3) 0.016(3) 0.001(2) -0.005(2) -0.006(2)
C25 0.031(3) 0.041(3) 0.023(3) -0.001(2) -0.004(2) 0.001(2)
C26 0.033(3) 0.039(3) 0.025(3) -0.001(2) 0.000(2) 0.001(2)
C27 0.036(3) 0.038(3) 0.019(3) 0.001(2) -0.008(2) -0.003(2)
C28 0.033(3) 0.036(3) 0.014(3) -0.001(2) -0.006(2) -0.004(2)
O29 0.0389(18) 0.0399(18) 0.0215(18) -0.0069(14) -0.0040(14) 0.0018(14)
O30 0.0402(19) 0.0443(18) 0.0218(18) 0.0034(15) -0.0068(14) -0.0041(15)
C31 0.029(3) 0.038(3) 0.022(3) -0.001(2) -0.004(2) -0.001(2)
C32 0.042(3) 0.039(3) 0.019(3) -0.004(2) -0.005(2) 0.000(2)
N33 0.044(2) 0.041(2) 0.022(2) 0.0046(19) -0.0090(18) -0.0030(18)
N34 0.043(2) 0.044(2) 0.028(3) 0.002(2) -0.0045(18) 0.0022(18)
N35 0.038(2) 0.036(2) 0.029(2) 0.001(2) -0.0029(18) 0.0034(17)
C36 0.050(3) 0.039(3) 0.036(3) 0.009(2) -0.007(2) 0.001(2)
C37 0.056(4) 0.035(3) 0.026(3) 0.006(2) -0.008(2) 0.001(2)
C38 0.059(4) 0.067(4) 0.027(3) 0.007(3) 0.012(3) 0.005(3)
C39 0.048(4) 0.082(4) 0.054(4) 0.027(4) 0.001(3) 0.008(3)
C40 0.059(4) 0.067(4) 0.049(4) 0.013(3) -0.019(3) -0.012(3)
C41 0.065(4) 0.059(4) 0.047(4) -0.002(3) -0.011(3) 0.005(3)
C42 0.054(4) 0.051(3) 0.038(3) 0.005(3) -0.006(3) 0.004(3)
C43 0.027(3) 0.040(3) 0.015(3) -0.006(2) -0.0010(19) -0.0002(19)
C44 0.035(3) 0.041(3) 0.022(3) 0.000(2) -0.003(2) -0.002(2)
N45 0.041(2) 0.039(2) 0.017(2) 0.0004(18) -0.0031(17) -0.0005(17)
N46 0.048(2) 0.037(2) 0.018(2) -0.0013(19) -0.0026(17) -0.0011(18)
N47 0.035(2) 0.037(2) 0.022(2) -0.004(2) -0.0022(16) -0.0019(17)
C48 0.047(3) 0.034(3) 0.033(3) -0.001(2) -0.006(2) 0.001(2)
C49 0.044(3) 0.033(3) 0.025(3) -0.007(2) 0.000(2) 0.001(2)
C50 0.057(3) 0.041(3) 0.026(3) 0.001(2) -0.003(2) -0.007(2)
C51 0.046(3) 0.050(3) 0.029(3) 0.001(2) -0.009(2) -0.008(2)
C52 0.049(3) 0.052(3) 0.038(3) -0.007(3) -0.003(3) -0.012(3)
C53 0.057(4) 0.044(3) 0.039(3) 0.004(2) 0.015(3) -0.007(3)
C54 0.043(3) 0.043(3) 0.033(3) 0.004(2) 0.003(2) 0.002(2)
C55 0.040(3) 0.046(3) 0.025(3) -0.003(2) 0.002(2) 0.004(2)
C56 0.070(4) 0.056(3) 0.032(3) -0.006(3) -0.008(3) 0.018(3)
C57 0.049(3) 0.046(3) 0.040(3) -0.004(2) 0.001(2) 0.001(2)
C58 0.041(3) 0.066(3) 0.040(3) -0.006(3) 0.006(3) 0.006(3)
C59 0.038(3) 0.037(3) 0.037(3) 0.001(2) -0.001(2) -0.002(2)
C60 0.080(4) 0.047(3) 0.073(4) 0.009(3) 0.031(3) 0.001(3)
C61 0.058(4) 0.062(4) 0.110(5) 0.036(4) -0.008(4) 0.005(3)
C62 0.102(5) 0.046(3) 0.058(4) -0.005(3) 0.006(3) -0.009(3)
C63 0.045(3) 0.044(3) 0.029(3) 0.005(2) 0.010(2) 0.002(2)
C64 0.073(4) 0.047(3) 0.094(5) 0.023(3) 0.031(4) 0.008(3)
C65 0.088(4) 0.063(4) 0.025(3) 0.014(3) 0.002(3) 0.014(3)
C66 0.063(4) 0.044(3) 0.037(3) 0.004(2) 0.001(3) 0.005(2)
C67 0.046(3) 0.059(3) 0.029(3) -0.001(3) 0.003(2) -0.013(3)
C68 0.054(3) 0.062(3) 0.039(3) 0.004(3) 0.003(3) -0.013(3)
C69 0.135(6) 0.085(5) 0.073(5) -0.038(4) 0.079(5) -0.057(4)
C70 0.069(4) 0.096(5) 0.074(5) 0.042(4) -0.017(3) -0.033(4)

loop_
_atom_type_symbol
_atom_type_description
_atom_type_scat_dispersion_real
_atom_type_scat_dispersion_imag
_atom_type_scat_source
C C 0.0033 0.0016 'International Tables Vol C Tables 4.2.6.8 and 6.1.1.4'
H H 0.0000 0.0000 'International Tables Vol C Tables 4.2.6.8 and 6.1.1.4'
O O 0.0106 0.0060 'International Tables Vol C Tables 4.2.6.8 and 6.1.1.4'
N N 0.0061 0.0033 'International Tables Vol C Tables 4.2.6.8 and 6.1.1.4'

loop_
_geom_angle_atom_site_label_1
_geom_angle_atom_site_label_2
_geom_angle_atom_site_label_3
_geom_angle
_geom_angle_site_symmetry_1
_geom_angle_site_symmetry_3
_geom_angle_publ_flag
C2 C1 C27 109.0(3) . . ?
C2 C1 H1A 109.9 . . ?
C27 C1 H1A 109.9 . . ?
C2 C1 H1B 109.9 . . ?
C27 C1 H1B 109.9 . . ?
H1A C1 H1B 108.3 . . ?
C3 C2 C7 117.6(4) . . ?
C3 C2 C1 120.4(4) . . ?
C7 C2 C1 121.6(4) . . ?
C2 C3 C4 123.7(4) . . ?
C2 C3 H3 118.1 . . ?
C4 C3 H3 118.1 . . ?
C3 C4 C5 115.7(4) . . ?
C3 C4 C55 121.4(4) . . ?
C5 C4 C55 122.9(4) . . ?
C6 C5 C4 123.4(4) . . ?
C6 C5 H5 118.3 . . ?
C4 C5 H5 118.3 . . ?
C5 C6 C7 118.7(4) . . ?
C5 C6 C8 123.0(4) . . ?
C7 C6 C8 118.1(4) . . ?
O29 C7 C6 115.4(4) . . ?
O29 C7 C2 123.8(4) . . ?
C6 C7 C2 120.8(4) . . ?
C6 C8 C9 109.4(3) . . ?
C6 C8 H8A 109.8 . . ?
C9 C8 H8A 109.8 . . ?
C6 C8 H8B 109.8 . . ?
C9 C8 H8B 109.8 . . ?
H8A C8 H8B 108.2 . . ?
C10 C9 C14 119.5(4) . . ?
C10 C9 C8 116.4(4) . . ?
C14 C9 C8 123.9(4) . . ?
C9 C10 C11 123.0(4) . . ?
C9 C10 H10 118.5 . . ?
C11 C10 H10 118.5 . . ?
C12 C11 C10 116.1(4) . . ?
C12 C11 C59 124.7(4) . . ?
C10 C11 C59 119.2(4) . . ?
C11 C12 C13 123.3(4) . . ?
C11 C12 H12 118.3 . . ?
C13 C12 H12 118.3 . . ?
C12 C13 C14 119.1(4) . . ?
C12 C13 C15 116.4(4) . . ?
C14 C13 C15 124.5(4) . . ?
C9 C14 C13 118.9(4) . . ?
C9 C14 C31 121.1(4) . . ?
C13 C14 C31 120.0(4) . . ?
C16 C15 C13 110.1(3) . . ?
C16 C15 H15A 109.6 . . ?
C13 C15 H15A 109.6 . . ?
C16 C15 H15B 109.6 . . ?
C13 C15 H15B 109.6 . . ?
H15A C15 H15B 108.2 . . ?
C21 C16 C17 118.5(4) . . ?
C21 C16 C15 121.6(4) . . ?
C17 C16 C15 119.4(4) . . ?
C16 C17 C18 123.2(4) . . ?
C16 C17 H17 118.4 . . ?
C18 C17 H17 118.4 . . ?
C19 C18 C17 116.1(4) . . ?
C19 C18 C67 120.8(4) . . ?
C17 C18 C67 123.1(4) . . ?
C20 C19 C18 123.5(4) . . ?
C20 C19 H19 118.3 . . ?
C18 C19 H19 118.3 . . ?
C19 C20 C21 118.6(4) . . ?
C19 C20 C22 122.1(4) . . ?
C21 C20 C22 118.9(4) . . ?
O30 C21 C16 125.4(4) . . ?
O30 C21 C20 114.5(4) . . ?
C16 C21 C20 120.1(4) . . ?
C20 C22 C23 109.1(3) . . ?
C20 C22 H22A 109.9 . . ?
C23 C22 H22A 109.9 . . ?
C20 C22 H22B 109.9 . . ?
C23 C22 H22B 109.9 . . ?
H22A C22 H22B 108.3 . . ?
C24 C23 C28 118.3(4) . . ?
C24 C23 C22 116.8(4) . . ?
C28 C23 C22 124.6(4) . . ?
C25 C24 C23 124.4(4) . . ?
C25 C24 H24 117.8 . . ?
C23 C24 H24 117.8 . . ?
C24 C25 C26 115.8(4) . . ?
C24 C25 C63 122.6(4) . . ?
C26 C25 C63 121.6(4) . . ?
C27 C26 C25 123.1(4) . . ?
C27 C26 H26 118.5 . . ?
C25 C26 H26 118.5 . . ?
C26 C27 C28 119.9(4) . . ?
C26 C27 C1 115.0(4) . . ?
C28 C27 C1 125.0(4) . . ?
C27 C28 C23 118.5(4) . . ?
C27 C28 C43 121.3(4) . . ?
C23 C28 C43 120.2(4) . . ?
C7 O29 H29 109.5 . . ?
C21 O30 H30 109.5 . . ?
N35 C31 C32 106.5(4) . . ?
N35 C31 C14 123.7(4) . . ?
C32 C31 C14 129.7(4) . . ?
N33 C32 C31 105.9(4) . . ?
N33 C32 H32 127.0 . . ?
C31 C32 H32 127.0 . . ?
C32 N33 N34 111.1(3) . . ?
C32 N33 C36 128.5(4) . . ?
N34 N33 C36 120.2(4) . . ?
N35 N34 N33 105.9(3) . . ?
N34 N35 C31 110.5(3) . . ?
N33 C36 C37 109.3(4) . . ?
N33 C36 H36A 109.8 . . ?
C37 C36 H36A 109.8 . . ?
N33 C36 H36B 109.8 . . ?
C37 C36 H36B 109.8 . . ?
H36A C36 H36B 108.3 . . ?
C42 C37 C38 119.1(5) . . ?
C42 C37 C36 119.7(5) . . ?
C38 C37 C36 121.0(5) . . ?
C39 C38 C37 119.4(5) . . ?
C39 C38 H38 120.3 . . ?
C37 C38 H38 120.3 . . ?
C40 C39 C38 120.5(6) . . ?
C40 C39 H39 119.7 . . ?
C38 C39 H39 119.7 . . ?
C41 C40 C39 119.6(5) . . ?
C41 C40 H40 120.2 . . ?
C39 C40 H40 120.2 . . ?
C40 C41 C42 120.6(6) . . ?
C40 C41 H41 119.7 . . ?
C42 C41 H41 119.7 . . ?
C41 C42 C37 120.8(5) . . ?
C41 C42 H42 119.6 . . ?
C37 C42 H42 119.6 . . ?
N45 C43 C44 106.9(4) . . ?
N45 C43 C28 122.0(4) . . ?
C44 C43 C28 131.1(4) . . ?
N47 C44 C43 105.7(4) . . ?
N47 C44 H44 127.2 . . ?
C43 C44 H44 127.2 . . ?
N46 N45 C43 110.0(3) . . ?
N45 N46 N47 106.4(3) . . ?
N46 N47 C44 111.0(3) . . ?
N46 N47 C48 120.0(4) . . ?
C44 N47 C48 129.0(4) . . ?
N47 C48 C49 112.6(4) . . ?
N47 C48 H48A 109.1 . . ?
C49 C48 H48A 109.1 . . ?
N47 C48 H48B 109.1 . . ?
C49 C48 H48B 109.1 . . ?
H48A C48 H48B 107.8 . . ?
C54 C49 C50 117.9(4) . . ?
C54 C49 C48 120.7(4) . . ?
C50 C49 C48 121.4(4) . . ?
C51 C50 C49 120.9(4) . . ?
C51 C50 H50 119.5 . . ?
C49 C50 H50 119.5 . . ?
C50 C51 C52 121.4(4) . . ?
C50 C51 H51 119.3 . . ?
C52 C51 H51 119.3 . . ?
C51 C52 C53 118.2(5) . . ?
C51 C52 H52 120.9 . . ?
C53 C52 H52 120.9 . . ?
C54 C53 C52 121.0(5) . . ?
C54 C53 H53 119.5 . . ?
C52 C53 H53 119.5 . . ?
C53 C54 C49 120.6(4) . . ?
C53 C54 H54 119.7 . . ?
C49 C54 H54 119.7 . . ?
C4 C55 C57 112.4(4) . . ?
C4 C55 C58 109.1(4) . . ?
C57 C55 C58 109.4(4) . . ?
C4 C55 C56 110.4(4) . . ?
C57 C55 C56 106.3(4) . . ?
C58 C55 C56 109.1(4) . . ?
C55 C56 H56A 109.5 . . ?
C55 C56 H56B 109.5 . . ?
H56A C56 H56B 109.5 . . ?
C55 C56 H56C 109.5 . . ?
H56A C56 H56C 109.5 . . ?
H56B C56 H56C 109.5 . . ?
C55 C57 H57A 109.5 . . ?
C55 C57 H57B 109.5 . . ?
H57A C57 H57B 109.5 . . ?
C55 C57 H57C 109.5 . . ?
H57A C57 H57C 109.5 . . ?
H57B C57 H57C 109.5 . . ?
C55 C58 H58A 109.5 . . ?
C55 C58 H58B 109.5 . . ?
H58A C58 H58B 109.5 . . ?
C55 C58 H58C 109.5 . . ?
H58A C58 H58C 109.5 . . ?
H58B C58 H58C 109.5 . . ?
C62 C59 C61 108.4(5) . . ?
C62 C59 C11 109.8(4) . . ?
C61 C59 C11 109.9(4) . . ?
C62 C59 C60 108.4(4) . . ?
C61 C59 C60 108.0(4) . . ?
C11 C59 C60 112.2(4) . . ?
C59 C60 H60A 109.5 . . ?
C59 C60 H60B 109.5 . . ?
H60A C60 H60B 109.5 . . ?
C59 C60 H60C 109.5 . . ?
H60A C60 H60C 109.5 . . ?
H60B C60 H60C 109.5 . . ?
C59 C61 H61A 109.5 . . ?
C59 C61 H61B 109.5 . . ?
H61A C61 H61B 109.5 . . ?
C59 C61 H61C 109.5 . . ?
H61A C61 H61C 109.5 . . ?
H61B C61 H61C 109.5 . . ?
C59 C62 H62A 109.5 . . ?
C59 C62 H62B 109.5 . . ?
H62A C62 H62B 109.5 . . ?
C59 C62 H62C 109.5 . . ?
H62A C62 H62C 109.5 . . ?
H62B C62 H62C 109.5 . . ?
C64 C63 C66 108.9(4) . . ?
C64 C63 C25 110.9(4) . . ?
C66 C63 C25 111.7(4) . . ?
C64 C63 C65 108.9(4) . . ?
C66 C63 C65 108.4(4) . . ?
C25 C63 C65 108.0(4) . . ?
C63 C64 H64A 109.5 . . ?
C63 C64 H64B 109.5 . . ?
H64A C64 H64B 109.5 . . ?
C63 C64 H64C 109.5 . . ?
H64A C64 H64C 109.5 . . ?
H64B C64 H64C 109.5 . . ?
C63 C65 H65A 109.5 . . ?
C63 C65 H65B 109.5 . . ?
H65A C65 H65B 109.5 . . ?
C63 C65 H65C 109.5 . . ?
H65A C65 H65C 109.5 . . ?
H65B C65 H65C 109.5 . . ?
C63 C66 H66A 109.5 . . ?
C63 C66 H66B 109.5 . . ?
H66A C66 H66B 109.5 . . ?
C63 C66 H66C 109.5 . . ?
H66A C66 H66C 109.5 . . ?
H66B C66 H66C 109.5 . . ?
C69 C67 C68 111.3(5) . . ?
C69 C67 C18 109.8(4) . . ?
C68 C67 C18 111.9(4) . . ?
C69 C67 C70 108.4(5) . . ?
C68 C67 C70 106.1(4) . . ?
C18 C67 C70 109.2(4) . . ?
C67 C68 H68A 109.5 . . ?
C67 C68 H68B 109.5 . . ?
H68A C68 H68B 109.5 . . ?
C67 C68 H68C 109.5 . . ?
H68A C68 H68C 109.5 . . ?
H68B C68 H68C 109.5 . . ?
C67 C69 H69A 109.5 . . ?
C67 C69 H69B 109.5 . . ?
H69A C69 H69B 109.5 . . ?
C67 C69 H69C 109.5 . . ?
H69A C69 H69C 109.5 . . ?
H69B C69 H69C 109.5 . . ?
C67 C70 H70A 109.5 . . ?
C67 C70 H70B 109.5 . . ?
H70A C70 H70B 109.5 . . ?
C67 C70 H70C 109.5 . . ?
H70A C70 H70C 109.5 . . ?
H70B C70 H70C 109.5 . . ?

loop_
_geom_bond_atom_site_label_1
_geom_bond_atom_site_label_2
_geom_bond_distance
_geom_bond_site_symmetry_2
_geom_bond_publ_flag
C1 C2 1.518(6) . ?
C1 C27 1.543(6) . ?
C1 H1A 0.9900 . ?
C1 H1B 0.9900 . ?
C2 C3 1.389(6) . ?
C2 C7 1.404(6) . ?
C3 C4 1.394(6) . ?
C3 H3 0.9500 . ?
C4 C5 1.398(6) . ?
C4 C55 1.527(6) . ?
C5 C6 1.377(6) . ?
C5 H5 0.9500 . ?
C6 C7 1.393(6) . ?
C6 C8 1.519(6) . ?
C7 O29 1.363(5) . ?
C8 C9 1.528(6) . ?
C8 H8A 0.9900 . ?
C8 H8B 0.9900 . ?
C9 C10 1.385(6) . ?
C9 C14 1.404(6) . ?
C10 C11 1.406(6) . ?
C10 H10 0.9500 . ?
C11 C12 1.386(6) . ?
C11 C59 1.530(6) . ?
C12 C13 1.393(6) . ?
C12 H12 0.9500 . ?
C13 C14 1.413(6) . ?
C13 C15 1.531(6) . ?
C14 C31 1.486(6) . ?
C15 C16 1.517(6) . ?
C15 H15A 0.9900 . ?
C15 H15B 0.9900 . ?
C16 C21 1.393(6) . ?
C16 C17 1.396(6) . ?
C17 C18 1.400(6) . ?
C17 H17 0.9500 . ?
C18 C19 1.394(6) . ?
C18 C67 1.537(6) . ?
C19 C20 1.378(6) . ?
C19 H19 0.9500 . ?
C20 C21 1.417(6) . ?
C20 C22 1.511(6) . ?
C21 O30 1.360(5) . ?
C22 C23 1.521(6) . ?
C22 H22A 0.9900 . ?
C22 H22B 0.9900 . ?
C23 C24 1.390(6) . ?
C23 C28 1.415(6) . ?
C24 C25 1.378(6) . ?
C24 H24 0.9500 . ?
C25 C26 1.391(6) . ?
C25 C63 1.529(6) . ?
C26 C27 1.380(6) . ?
C26 H26 0.9500 . ?
C27 C28 1.407(6) . ?
C28 C43 1.480(6) . ?
O29 H29 0.8400 . ?
O30 H30 0.8400 . ?
C31 N35 1.368(5) . ?
C31 C32 1.374(6) . ?
C32 N33 1.337(5) . ?
C32 H32 0.9500 . ?
N33 N34 1.356(5) . ?
N33 C36 1.477(5) . ?
N34 N35 1.313(5) . ?
C36 C37 1.521(6) . ?
C36 H36A 0.9900 . ?
C36 H36B 0.9900 . ?
C37 C42 1.388(7) . ?
C37 C38 1.392(7) . ?
C38 C39 1.394(7) . ?
C38 H38 0.9500 . ?
C39 C40 1.387(8) . ?
C39 H39 0.9500 . ?
C40 C41 1.364(8) . ?
C40 H40 0.9500 . ?
C41 C42 1.376(7) . ?
C41 H41 0.9500 . ?
C42 H42 0.9500 . ?
C43 N45 1.364(5) . ?
C43 C44 1.369(6) . ?
C44 N47 1.349(5) . ?
C44 H44 0.9500 . ?
N45 N46 1.320(5) . ?
N46 N47 1.340(5) . ?
N47 C48 1.454(5) . ?
C48 C49 1.506(6) . ?
C48 H48A 0.9900 . ?
C48 H48B 0.9900 . ?
C49 C54 1.391(6) . ?
C49 C50 1.395(6) . ?
C50 C51 1.363(6) . ?
C50 H50 0.9500 . ?
C51 C52 1.383(6) . ?
C51 H51 0.9500 . ?
C52 C53 1.382(7) . ?
C52 H52 0.9500 . ?
C53 C54 1.380(6) . ?
C53 H53 0.9500 . ?
C54 H54 0.9500 . ?
C55 C57 1.532(6) . ?
C55 C58 1.537(7) . ?
C55 C56 1.548(6) . ?
C56 H56A 0.9800 . ?
C56 H56B 0.9800 . ?
C56 H56C 0.9800 . ?
C57 H57A 0.9800 . ?
C57 H57B 0.9800 . ?
C57 H57C 0.9800 . ?
C58 H58A 0.9800 . ?
C58 H58B 0.9800 . ?
C58 H58C 0.9800 . ?
C59 C62 1.508(7) . ?
C59 C61 1.525(7) . ?
C59 C60 1.530(7) . ?
C60 H60A 0.9800 . ?
C60 H60B 0.9800 . ?
C60 H60C 0.9800 . ?
C61 H61A 0.9800 . ?
C61 H61B 0.9800 . ?
C61 H61C 0.9800 . ?
C62 H62A 0.9800 . ?
C62 H62B 0.9800 . ?
C62 H62C 0.9800 . ?
C63 C64 1.519(7) . ?
C63 C66 1.525(6) . ?
C63 C65 1.534(6) . ?
C64 H64A 0.9800 . ?
C64 H64B 0.9800 . ?
C64 H64C 0.9800 . ?
C65 H65A 0.9800 . ?
C65 H65B 0.9800 . ?
C65 H65C 0.9800 . ?
C66 H66A 0.9800 . ?
C66 H66B 0.9800 . ?
C66 H66C 0.9800 . ?
C67 C69 1.503(7) . ?
C67 C68 1.517(6) . ?
C67 C70 1.562(7) . ?
C68 H68A 0.9800 . ?
C68 H68B 0.9800 . ?
C68 H68C 0.9800 . ?
C69 H69A 0.9800 . ?
C69 H69B 0.9800 . ?
C69 H69C 0.9800 . ?
C70 H70A 0.9800 . ?
C70 H70B 0.9800 . ?
C70 H70C 0.9800 . ?

loop_
_cod_related_entry_id
_cod_related_entry_database
_cod_related_entry_code
1 ChemSpider 30653116
